data_4089265
loop_
_publ_author_name
'Zhang, Ying'
'Dan, Wenyan'
'Fang, Xiangdong'

_publ_section_title
;
 Metal Nitrate Mediated Regioselective Nitration of BN-Substituted Arenes
;
_journal_issue 9
_journal_name_full Organometallics
_journal_page_first 1677
_journal_paper_doi 10.1021/acs.organomet.7b00120
_journal_volume 36
_journal_year 2017
_chemical_formula_sum 'C14 H17 B N2 O2'
_chemical_formula_weight 256.10
_space_group_crystal_system orthorhombic
_space_group_IT_number 19
_space_group_name_Hall 'P 2ac 2ab'
_space_group_name_H-M_alt 'P 21 21 21'
_atom_sites_solution_hydrogens geom
_audit_creation_method SHELXL-2014/7
_cell_angle_alpha 90
_cell_angle_beta 90
_cell_angle_gamma 90
_cell_formula_units_Z 8
_cell_length_a 8.4174(13)
_cell_length_b 15.627(4)
_cell_length_c 21.286(5)
_cell_measurement_reflns_used 9972
_cell_measurement_temperature 170(2)
_cell_measurement_theta_max 68.28
_cell_measurement_theta_min 3.50
_cell_volume 2799.9(11)
_computing_cell_refinement 'Bruker SAINT'
_computing_data_collection 'Bruker APEX3'
_computing_data_reduction 'Bruker SAINT'
_computing_molecular_graphics 'Bruker SHELXTL'
_computing_publication_material 'Bruker SHELXTL'
_computing_structure_refinement 'SHELXL-2014/7 (Sheldrick, 2014)'
_computing_structure_solution 'SHELXS-97 (Sheldrick 2008)'
_diffrn_ambient_temperature 170(2)
_diffrn_measured_fraction_theta_full 1.000
_diffrn_measured_fraction_theta_max 0.999
_diffrn_measurement_device_type 'Bruker APEX-III CMOS'
_diffrn_measurement_method '\f and \w scans'
_diffrn_radiation_type CuK\a
_diffrn_radiation_wavelength 1.54178
_diffrn_reflns_av_R_equivalents 0.0320
_diffrn_reflns_av_unetI/netI 0.0236
_diffrn_reflns_Laue_measured_fraction_full 1.000
_diffrn_reflns_Laue_measured_fraction_max 0.999
_diffrn_reflns_limit_h_max 10
_diffrn_reflns_limit_h_min -8
_diffrn_reflns_limit_k_max 18
_diffrn_reflns_limit_k_min -15
_diffrn_reflns_limit_l_max 25
_diffrn_reflns_limit_l_min -25
_diffrn_reflns_number 22641
_diffrn_reflns_point_group_measured_fraction_full 0.999
_diffrn_reflns_point_group_measured_fraction_max 0.997
_diffrn_reflns_theta_full 67.679
_diffrn_reflns_theta_max 68.533
_diffrn_reflns_theta_min 3.509
_exptl_absorpt_coefficient_mu 0.647
_exptl_absorpt_correction_type multi-scan
_exptl_absorpt_process_details sadabs
_exptl_crystal_colour colourless
_exptl_crystal_density_diffrn 1.215
_exptl_crystal_description block
_exptl_crystal_F_000 1088
_exptl_crystal_size_max 0.250
_exptl_crystal_size_mid 0.220
_exptl_crystal_size_min 0.150
_exptl_transmission_factor_max 0.7531
_exptl_transmission_factor_min 0.6114
_refine_diff_density_max 0.145
_refine_diff_density_min -0.177
_refine_diff_density_rms 0.040
_refine_ls_abs_structure_details
; 
 Flack x determined using 1911 quotients [(I+)-(I-)]/[(I+)+(I-)] 
 (Parsons, Flack and Wagner, Acta Cryst. B69 (2013) 249-259). 
;
_refine_ls_abs_structure_Flack -0.04(8)
_refine_ls_extinction_method none
_refine_ls_goodness_of_fit_ref 1.043
_refine_ls_hydrogen_treatment constr
_refine_ls_matrix_type full
_refine_ls_number_parameters 351
_refine_ls_number_reflns 5147
_refine_ls_number_restraints 0
_refine_ls_restrained_S_all 1.043
_refine_ls_R_factor_all 0.0422
_refine_ls_R_factor_gt 0.0384
_refine_ls_shift/su_max 0.009
_refine_ls_shift/su_mean 0.000
_refine_ls_structure_factor_coef Fsqd
_refine_ls_weighting_details 'w=1/[\s^2^(Fo^2^)+(0.0550P)^2^+0.5108P] where P=(Fo^2^+2Fc^2^)/3'
_refine_ls_weighting_scheme calc
_refine_ls_wR_factor_gt 0.0956
_refine_ls_wR_factor_ref 0.0986
_reflns_Friedel_coverage 0.756
_reflns_Friedel_fraction_full 0.998
_reflns_Friedel_fraction_max 0.995
_reflns_number_gt 4783
_reflns_number_total 5147
_reflns_threshold_expression 'I > 2\s(I)'
_cod_data_source_file om7b00120_si_002.cif
_cod_data_source_block cu_20151228a
_cod_original_cell_volume 2799.8(10)
_cod_database_code 4089265
_shelx_shelxl_version_number 2014/7
_shelx_space_group_comment
; 
The symmetry employed for this shelxl refinement is uniquely defined 
by the following loop, which should always be used as a source of 
symmetry information in preference to the above space-group names. 
They are only intended as comments. 
;
_shelx_estimated_absorpt_t_min 0.855
_shelx_estimated_absorpt_t_max 0.909

loop_
_space_group_symop_operation_xyz
'x, y, z'
'-x+1/2, -y, z+1/2'
'-x, y+1/2, -z+1/2'
'x+1/2, -y+1/2, -z'

loop_
_atom_site_label
_atom_site_type_symbol
_atom_site_fract_x
_atom_site_fract_y
_atom_site_fract_z
_atom_site_U_iso_or_equiv
_atom_site_adp_type
_atom_site_occupancy
_atom_site_site_symmetry_order
_atom_site_calc_flag
_atom_site_refinement_flags_posn
_atom_site_refinement_flags_adp
B1 B 0.0729(3) 0.51383(18) 0.38169(12) 0.0310(5) Uani 1 1 d . .
B2 B 0.2311(3) 0.05741(17) 0.37799(13) 0.0318(6) Uani 1 1 d . .
N1 N 0.0831(2) 0.42335(13) 0.36787(10) 0.0336(4) Uani 1 1 d . .
N3 N 0.2439(2) 0.07564(12) 0.44441(9) 0.0294(4) Uani 1 1 d . .
N2 N -0.3039(3) 0.36856(18) 0.30006(11) 0.0474(6) Uani 1 1 d . .
N4 N 0.5376(3) 0.24647(14) 0.45478(10) 0.0401(5) Uani 1 1 d . .
O1 O -0.4325(2) 0.40367(18) 0.29018(11) 0.0667(7) Uani 1 1 d . .
O2 O -0.2768(3) 0.29359(14) 0.28686(10) 0.0552(6) Uani 1 1 d . .
O3 O 0.6172(3) 0.29104(15) 0.42006(10) 0.0640(7) Uani 1 1 d . .
O4 O 0.5385(3) 0.25474(16) 0.51198(9) 0.0647(6) Uani 1 1 d . .
C1 C -0.0858(3) 0.55402(17) 0.36665(13) 0.0425(6) Uani 1 1 d . .
H1 H -0.1028 0.6130 0.3753 0.051 Uiso 1 1 calc R U
C2 C -0.2041(3) 0.50682(18) 0.34100(13) 0.0438(6) Uani 1 1 d . .
H2 H -0.3036 0.5325 0.3316 0.053 Uiso 1 1 calc R U
C3 C -0.1787(3) 0.41962(17) 0.32831(12) 0.0369(6) Uani 1 1 d . .
C4 C -0.0395(3) 0.38029(17) 0.34173(12) 0.0371(6) Uani 1 1 d . .
H4 H -0.0276 0.3211 0.3326 0.045 Uiso 1 1 calc R U
C5 C 0.2290(3) 0.37455(17) 0.38069(15) 0.0483(7) Uani 1 1 d . .
H5A H 0.2042 0.3133 0.3821 0.072 Uiso 1 1 calc R U
H5B H 0.2734 0.3924 0.4212 0.072 Uiso 1 1 calc R U
H5C H 0.3068 0.3854 0.3473 0.072 Uiso 1 1 calc R U
C6 C 0.2195(3) 0.56291(14) 0.40980(11) 0.0292(5) Uani 1 1 d . .
C7 C 0.2404(3) 0.57032(15) 0.47488(11) 0.0303(5) Uani 1 1 d . .
C8 C 0.3638(3) 0.61922(15) 0.49900(11) 0.0331(5) Uani 1 1 d . .
H8 H 0.3763 0.6237 0.5432 0.040 Uiso 1 1 calc R U
C9 C 0.4693(3) 0.66175(15) 0.45985(13) 0.0371(6) Uani 1 1 d . .
C10 C 0.4502(3) 0.65245(16) 0.39557(13) 0.0377(6) Uani 1 1 d . .
H10 H 0.5234 0.6797 0.3681 0.045 Uiso 1 1 calc R U
C11 C 0.3284(3) 0.60491(15) 0.37021(11) 0.0333(5) Uani 1 1 d . .
C12 C 0.3117(4) 0.5978(2) 0.29959(13) 0.0525(7) Uani 1 1 d . .
H12A H 0.3551 0.6493 0.2797 0.079 Uiso 1 1 calc R U
H12B H 0.1992 0.5920 0.2886 0.079 Uiso 1 1 calc R U
H12C H 0.3701 0.5474 0.2847 0.079 Uiso 1 1 calc R U
C13 C 0.1287(3) 0.5250(2) 0.51903(13) 0.0492(7) Uani 1 1 d . .
H13A H 0.1494 0.5439 0.5622 0.074 Uiso 1 1 calc R U
H13B H 0.1453 0.4631 0.5160 0.074 Uiso 1 1 calc R U
H13C H 0.0188 0.5387 0.5077 0.074 Uiso 1 1 calc R U
C14 C 0.6006(4) 0.7168(2) 0.48603(17) 0.0567(8) Uani 1 1 d . .
H14A H 0.7029 0.6882 0.4797 0.085 Uiso 1 1 calc R U
H14B H 0.5829 0.7259 0.5310 0.085 Uiso 1 1 calc R U
H14C H 0.6012 0.7721 0.4643 0.085 Uiso 1 1 calc R U
C15 C 0.3373(3) 0.11010(17) 0.33623(12) 0.0389(6) Uani 1 1 d . .
H15 H 0.3352 0.1015 0.2921 0.047 Uiso 1 1 calc R U
C16 C 0.4363(3) 0.17004(16) 0.36122(12) 0.0363(6) Uani 1 1 d . .
H16 H 0.5037 0.2032 0.3350 0.044 Uiso 1 1 calc R U
C17 C 0.4364(3) 0.18186(15) 0.42686(11) 0.0303(5) Uani 1 1 d . .
C18 C 0.3432(3) 0.13598(15) 0.46648(11) 0.0306(5) Uani 1 1 d . .
H18 H 0.3482 0.1466 0.5104 0.037 Uiso 1 1 calc R U
C19 C 0.1479(3) 0.02959(18) 0.49097(12) 0.0420(6) Uani 1 1 d . .
H19A H 0.1737 0.0505 0.5332 0.063 Uiso 1 1 calc R U
H19B H 0.1711 -0.0318 0.4884 0.063 Uiso 1 1 calc R U
H19C H 0.0350 0.0392 0.4824 0.063 Uiso 1 1 calc R U
C20 C 0.1085(3) -0.01267(15) 0.35535(10) 0.0298(5) Uani 1 1 d . .
C21 C 0.1554(3) -0.09840(15) 0.34835(11) 0.0306(5) Uani 1 1 d . .
C22 C 0.0467(3) -0.15948(16) 0.32855(11) 0.0345(5) Uani 1 1 d . .
H22 H 0.0798 -0.2173 0.3243 0.041 Uiso 1 1 calc R U
C23 C -0.1102(3) -0.13782(17) 0.31473(11) 0.0351(5) Uani 1 1 d . .
C24 C -0.1558(3) -0.05330(17) 0.32171(11) 0.0357(5) Uani 1 1 d . .
H24 H -0.2622 -0.0375 0.3125 0.043 Uiso 1 1 calc R U
C25 C -0.0501(3) 0.00894(16) 0.34180(11) 0.0347(5) Uani 1 1 d . .
C26 C 0.3244(3) -0.12499(17) 0.36318(13) 0.0410(6) Uani 1 1 d . .
H26A H 0.3419 -0.1220 0.4086 0.062 Uiso 1 1 calc R U
H26B H 0.3986 -0.0864 0.3418 0.062 Uiso 1 1 calc R U
H26C H 0.3420 -0.1837 0.3487 0.062 Uiso 1 1 calc R U
C27 C -0.2268(4) -0.2053(2) 0.29399(15) 0.0516(7) Uani 1 1 d . .
H27A H -0.3239 -0.1778 0.2786 0.077 Uiso 1 1 calc R U
H27B H -0.2526 -0.2425 0.3296 0.077 Uiso 1 1 calc R U
H27C H -0.1796 -0.2395 0.2602 0.077 Uiso 1 1 calc R U
C28 C -0.1048(3) 0.10060(18) 0.35023(15) 0.0490(7) Uani 1 1 d . .
H28A H -0.2197 0.1040 0.3432 0.073 Uiso 1 1 calc R U
H28B H -0.0498 0.1374 0.3200 0.073 Uiso 1 1 calc R U
H28C H -0.0804 0.1197 0.3930 0.073 Uiso 1 1 calc R U

loop_
_atom_site_aniso_label
_atom_site_aniso_U_11
_atom_site_aniso_U_22
_atom_site_aniso_U_33
_atom_site_aniso_U_23
_atom_site_aniso_U_13
_atom_site_aniso_U_12
B1 0.0333(13) 0.0328(13) 0.0269(12) -0.0002(10) 0.0001(10) -0.0001(11)
B2 0.0315(13) 0.0319(13) 0.0320(14) -0.0041(11) -0.0038(11) 0.0060(11)
N1 0.0322(10) 0.0332(10) 0.0356(11) -0.0023(8) 0.0013(8) -0.0003(8)
N3 0.0286(9) 0.0285(10) 0.0311(10) -0.0010(8) -0.0002(8) 0.0009(8)
N2 0.0408(12) 0.0674(17) 0.0340(12) -0.0062(11) 0.0049(9) -0.0198(12)
N4 0.0402(11) 0.0402(12) 0.0400(12) -0.0026(10) -0.0062(10) -0.0072(10)
O1 0.0384(11) 0.0957(18) 0.0659(15) -0.0152(13) -0.0089(10) -0.0147(12)
O2 0.0615(13) 0.0575(13) 0.0467(12) -0.0147(10) 0.0087(10) -0.0293(10)
O3 0.0752(15) 0.0683(14) 0.0485(12) -0.0001(10) 0.0026(11) -0.0426(12)
O4 0.0798(15) 0.0751(15) 0.0391(12) -0.0085(10) -0.0063(11) -0.0381(13)
C1 0.0415(14) 0.0359(13) 0.0499(16) -0.0029(12) -0.0101(12) 0.0040(11)
C2 0.0354(13) 0.0505(16) 0.0455(15) -0.0009(13) -0.0098(11) 0.0027(12)
C3 0.0337(12) 0.0468(15) 0.0303(12) -0.0058(11) 0.0026(10) -0.0101(11)
C4 0.0397(13) 0.0366(13) 0.0351(13) -0.0075(11) 0.0074(11) -0.0079(11)
C5 0.0410(14) 0.0372(14) 0.0666(19) -0.0058(13) -0.0011(13) 0.0089(12)
C6 0.0293(11) 0.0262(11) 0.0321(12) -0.0005(9) 0.0000(9) 0.0025(9)
C7 0.0274(11) 0.0312(12) 0.0323(12) -0.0014(9) 0.0001(9) 0.0036(9)
C8 0.0329(11) 0.0330(13) 0.0333(12) -0.0044(10) -0.0060(10) 0.0061(10)
C9 0.0335(12) 0.0259(12) 0.0518(16) -0.0005(11) -0.0080(11) 0.0009(10)
C10 0.0364(12) 0.0306(13) 0.0462(15) 0.0092(11) 0.0031(11) -0.0052(10)
C11 0.0388(12) 0.0296(12) 0.0315(12) 0.0046(10) 0.0005(10) -0.0014(10)
C12 0.0617(18) 0.0623(18) 0.0335(14) 0.0060(13) 0.0026(13) -0.0128(15)
C13 0.0436(14) 0.0681(19) 0.0359(14) 0.0009(13) 0.0067(12) -0.0119(14)
C14 0.0545(17) 0.0473(16) 0.068(2) -0.0002(15) -0.0178(15) -0.0177(14)
C15 0.0444(14) 0.0414(14) 0.0308(12) -0.0038(11) 0.0004(11) -0.0041(11)
C16 0.0384(13) 0.0349(13) 0.0355(13) 0.0008(10) 0.0028(11) -0.0034(10)
C17 0.0285(11) 0.0267(11) 0.0358(12) -0.0026(9) -0.0040(9) -0.0001(9)
C18 0.0307(11) 0.0318(12) 0.0293(11) -0.0039(9) -0.0031(9) 0.0038(9)
C19 0.0470(14) 0.0454(15) 0.0337(13) -0.0012(11) 0.0047(11) -0.0111(12)
C20 0.0311(11) 0.0328(12) 0.0254(11) -0.0014(9) -0.0018(9) 0.0010(9)
C21 0.0311(11) 0.0345(12) 0.0261(11) -0.0012(9) 0.0002(9) 0.0003(9)
C22 0.0409(13) 0.0339(13) 0.0285(12) -0.0038(10) 0.0003(10) -0.0013(10)
C23 0.0356(12) 0.0441(14) 0.0256(11) 0.0019(10) -0.0005(10) -0.0089(11)
C24 0.0314(12) 0.0474(15) 0.0284(12) 0.0035(10) -0.0030(9) -0.0019(11)
C25 0.0360(12) 0.0389(13) 0.0293(12) -0.0004(10) -0.0025(10) 0.0031(10)
C26 0.0355(13) 0.0392(14) 0.0483(15) -0.0059(11) -0.0035(11) 0.0056(11)
C27 0.0495(16) 0.0548(18) 0.0505(17) 0.0022(14) -0.0073(13) -0.0203(14)
C28 0.0462(15) 0.0451(16) 0.0557(17) -0.0064(13) -0.0129(13) 0.0138(13)

loop_
_atom_type_symbol
_atom_type_description
_atom_type_scat_dispersion_real
_atom_type_scat_dispersion_imag
_atom_type_scat_source
C C 0.0181 0.0091 'International Tables Vol C Tables 4.2.6.8 and 6.1.1.4'
H H 0.0000 0.0000 'International Tables Vol C Tables 4.2.6.8 and 6.1.1.4'
B B 0.0090 0.0039 'International Tables Vol C Tables 4.2.6.8 and 6.1.1.4'
N N 0.0311 0.0180 'International Tables Vol C Tables 4.2.6.8 and 6.1.1.4'
O O 0.0492 0.0322 'International Tables Vol C Tables 4.2.6.8 and 6.1.1.4'

loop_
_geom_angle_atom_site_label_1
_geom_angle_atom_site_label_2
_geom_angle_atom_site_label_3
_geom_angle
N1 B1 C1 114.6(2)
N1 B1 C6 120.5(2)
C1 B1 C6 124.9(2)
N3 B2 C15 115.2(2)
N3 B2 C20 118.9(2)
C15 B2 C20 125.9(2)
C4 N1 B1 121.7(2)
C4 N1 C5 117.1(2)
B1 N1 C5 121.2(2)
C18 N3 B2 121.7(2)
C18 N3 C19 116.8(2)
B2 N3 C19 121.5(2)
O2 N2 O1 123.4(2)
O2 N2 C3 119.0(2)
O1 N2 C3 117.6(3)
O3 N4 O4 122.7(2)
O3 N4 C17 118.3(2)
O4 N4 C17 119.0(2)
C2 C1 B1 120.6(2)
C2 C1 H1 119.7
B1 C1 H1 119.7
C1 C2 C3 119.6(2)
C1 C2 H2 120.2
C3 C2 H2 120.2
C4 C3 C2 122.1(2)
C4 C3 N2 117.8(2)
C2 C3 N2 120.1(2)
N1 C4 C3 121.4(2)
N1 C4 H4 119.3
C3 C4 H4 119.3
N1 C5 H5A 109.5
N1 C5 H5B 109.5
H5A C5 H5B 109.5
N1 C5 H5C 109.5
H5A C5 H5C 109.5
H5B C5 H5C 109.5
C7 C6 C11 118.1(2)
C7 C6 B1 121.0(2)
C11 C6 B1 120.7(2)
C8 C7 C6 120.3(2)
C8 C7 C13 119.7(2)
C6 C7 C13 120.0(2)
C9 C8 C7 121.4(2)
C9 C8 H8 119.3
C7 C8 H8 119.3
C10 C9 C8 117.9(2)
C10 C9 C14 120.7(3)
C8 C9 C14 121.4(3)
C11 C10 C9 122.0(2)
C11 C10 H10 119.0
C9 C10 H10 119.0
C10 C11 C6 120.1(2)
C10 C11 C12 119.9(2)
C6 C11 C12 120.0(2)
C11 C12 H12A 109.5
C11 C12 H12B 109.5
H12A C12 H12B 109.5
C11 C12 H12C 109.5
H12A C12 H12C 109.5
H12B C12 H12C 109.5
C7 C13 H13A 109.5
C7 C13 H13B 109.5
H13A C13 H13B 109.5
C7 C13 H13C 109.5
H13A C13 H13C 109.5
H13B C13 H13C 109.5
C9 C14 H14A 109.5
C9 C14 H14B 109.5
H14A C14 H14B 109.5
C9 C14 H14C 109.5
H14A C14 H14C 109.5
H14B C14 H14C 109.5
C16 C15 B2 120.6(2)
C16 C15 H15 119.7
B2 C15 H15 119.7
C15 C16 C17 118.5(2)
C15 C16 H16 120.7
C17 C16 H16 120.7
C18 C17 C16 123.1(2)
C18 C17 N4 117.0(2)
C16 C17 N4 119.9(2)
N3 C18 C17 120.9(2)
N3 C18 H18 119.6
C17 C18 H18 119.6
N3 C19 H19A 109.5
N3 C19 H19B 109.5
H19A C19 H19B 109.5
N3 C19 H19C 109.5
H19A C19 H19C 109.5
H19B C19 H19C 109.5
C21 C20 C25 118.3(2)
C21 C20 B2 120.7(2)
C25 C20 B2 121.1(2)
C22 C21 C20 120.2(2)
C22 C21 C26 119.6(2)
C20 C21 C26 120.2(2)
C21 C22 C23 121.4(2)
C21 C22 H22 119.3
C23 C22 H22 119.3
C24 C23 C22 118.1(2)
C24 C23 C27 121.3(2)
C22 C23 C27 120.6(3)
C23 C24 C25 121.7(2)
C23 C24 H24 119.2
C25 C24 H24 119.2
C24 C25 C20 120.3(2)
C24 C25 C28 120.3(2)
C20 C25 C28 119.4(2)
C21 C26 H26A 109.5
C21 C26 H26B 109.5
H26A C26 H26B 109.5
C21 C26 H26C 109.5
H26A C26 H26C 109.5
H26B C26 H26C 109.5
C23 C27 H27A 109.5
C23 C27 H27B 109.5
H27A C27 H27B 109.5
C23 C27 H27C 109.5
H27A C27 H27C 109.5
H27B C27 H27C 109.5
C25 C28 H28A 109.5
C25 C28 H28B 109.5
H28A C28 H28B 109.5
C25 C28 H28C 109.5
H28A C28 H28C 109.5
H28B C28 H28C 109.5

loop_
_geom_bond_atom_site_label_1
_geom_bond_atom_site_label_2
_geom_bond_distance
B1 N1 1.447(3)
B1 C1 1.511(4)
B1 C6 1.571(3)
B2 N3 1.446(3)
B2 C15 1.506(4)
B2 C20 1.580(4)
N1 C4 1.351(3)
N1 C5 1.472(3)
N3 C18 1.345(3)
N3 C19 1.467(3)
N2 O2 1.226(3)
N2 O1 1.231(3)
N2 C3 1.452(3)
N4 O3 1.216(3)
N4 O4 1.224(3)
N4 C17 1.449(3)
C1 C2 1.354(4)
C1 H1 0.9500
C2 C3 1.405(4)
C2 H2 0.9500
C3 C4 1.354(4)
C4 H4 0.9500
C5 H5A 0.9800
C5 H5B 0.9800
C5 H5C 0.9800
C6 C7 1.401(3)
C6 C11 1.408(3)
C7 C8 1.388(3)
C7 C13 1.506(3)
C8 C9 1.387(4)
C8 H8 0.9500
C9 C10 1.385(4)
C9 C14 1.507(4)
C10 C11 1.376(4)
C10 H10 0.9500
C11 C12 1.514(4)
C12 H12A 0.9800
C12 H12B 0.9800
C12 H12C 0.9800
C13 H13A 0.9800
C13 H13B 0.9800
C13 H13C 0.9800
C14 H14A 0.9800
C14 H14B 0.9800
C14 H14C 0.9800
C15 C16 1.362(4)
C15 H15 0.9500
C16 C17 1.409(3)
C16 H16 0.9500
C17 C18 1.357(3)
C18 H18 0.9500
C19 H19A 0.9800
C19 H19B 0.9800
C19 H19C 0.9800
C20 C21 1.404(3)
C20 C25 1.407(3)
C21 C22 1.388(3)
C21 C26 1.516(3)
C22 C23 1.395(3)
C22 H22 0.9500
C23 C24 1.383(4)
C23 C27 1.507(4)
C24 C25 1.386(4)
C24 H24 0.9500
C25 C28 1.515(4)
C26 H26A 0.9800
C26 H26B 0.9800
C26 H26C 0.9800
C27 H27A 0.9800
C27 H27B 0.9800
C27 H27C 0.9800
C28 H28A 0.9800
C28 H28B 0.9800
C28 H28C 0.9800
